data_4070882
loop_
_publ_author_name
'Wang, Yaping'
'Sturm, Thomas'
'Steurer, Marianne'
'Arion, Vladimir B.'
'Mereiter, Kurt'
'Spindler, Felix'
'Weissensteiner, Walter'

_publ_section_title
;
 Synthesis, Coordination Behavior, and Use in Asymmetric Hydrogenations of
 Walphos-Type Ligands
;
_journal_issue 6
_journal_name_full Organometallics
_journal_page_first 1119
_journal_paper_doi 10.1021/om701103d
_journal_volume 27
_journal_year 2008
_chemical_absolute_configuration ad
_chemical_formula_moiety 'C42 H36 Cl2 Fe P2 Pd, C H Cl3'
_chemical_formula_sum 'C43 H37 Cl5 Fe P2 Pd'
_chemical_formula_weight 955.17
_chemical_name_common (S,Rp)-1d
_chemical_name_systematic
; 
 ? 
;
_space_group_IT_number 4
_symmetry_cell_setting monoclinic
_symmetry_space_group_name_Hall 'P 2yb'
_symmetry_space_group_name_H-M 'P 1 21 1'
_atom_sites_solution_hydrogens geom
_atom_sites_solution_primary direct
_atom_sites_solution_secondary difmap
_audit_creation_method SHELXL-97
_cell_angle_alpha 90.00
_cell_angle_beta 98.680(10)
_cell_angle_gamma 90.00
_cell_formula_units_Z 2
_cell_length_a 11.566(3)
_cell_length_b 11.258(3)
_cell_length_c 15.813(5)
_cell_measurement_reflns_used 18
_cell_measurement_temperature 297(2)
_cell_measurement_theta_max 20
_cell_measurement_theta_min 15
_cell_volume 2035.4(10)
_computing_cell_refinement 'Bruker SAINT'
_computing_data_collection 'Bruker SMART'
_computing_data_reduction 'Bruker SAINT, SADABS, XPREP'
_computing_molecular_graphics 'Bruker SHELXTL'
_computing_publication_material 'Bruker SHELXTL'
_computing_structure_refinement 'SHELXL-97 (Sheldrick, 1997)'
_computing_structure_solution 'SHELXS-97 (Sheldrick, 1997)'
_diffrn_ambient_temperature 297(2)
_diffrn_measured_fraction_theta_full 0.990
_diffrn_measured_fraction_theta_max 0.990
_diffrn_measurement_device_type 'CCD area detector'
_diffrn_measurement_method 'phi and omega scans'
_diffrn_radiation_monochromator graphite
_diffrn_radiation_source 'fine-focus sealed tube'
_diffrn_radiation_type MoK\a
_diffrn_radiation_wavelength 0.71073
_diffrn_reflns_av_R_equivalents 0.0175
_diffrn_reflns_av_sigmaI/netI 0.0231
_diffrn_reflns_limit_h_max 15
_diffrn_reflns_limit_h_min -16
_diffrn_reflns_limit_k_max 15
_diffrn_reflns_limit_k_min -15
_diffrn_reflns_limit_l_max 21
_diffrn_reflns_limit_l_min -22
_diffrn_reflns_number 29849
_diffrn_reflns_theta_full 30.00
_diffrn_reflns_theta_max 30.00
_diffrn_reflns_theta_min 2.04
_diffrn_standards_decay_% 0
_exptl_absorpt_coefficient_mu 1.236
_exptl_absorpt_correction_T_max 0.78
_exptl_absorpt_correction_T_min 0.64
_exptl_absorpt_correction_type multi-scan
_exptl_absorpt_process_details 'program SADABS'
_exptl_crystal_colour orange
_exptl_crystal_density_diffrn 1.558
_exptl_crystal_density_method 'not measured'
_exptl_crystal_description prism
_exptl_crystal_F_000 964
_exptl_crystal_size_max 0.48
_exptl_crystal_size_mid 0.32
_exptl_crystal_size_min 0.20
_refine_diff_density_max 0.445
_refine_diff_density_min -0.567
_refine_diff_density_rms 0.046
_refine_ls_abs_structure_details 'Flack H D (1983), Acta Cryst. A39, 876-881'
_refine_ls_abs_structure_Flack -0.015(9)
_refine_ls_extinction_coef 0.0023(2)
_refine_ls_extinction_expression Fc^*^=kFc[1+0.001xFc^2^\l^3^/sin(2\q)]^-1/4^
_refine_ls_extinction_method SHELXL
_refine_ls_goodness_of_fit_ref 1.002
_refine_ls_hydrogen_treatment constr
_refine_ls_matrix_type full
_refine_ls_number_parameters 470
_refine_ls_number_reflns 11591
_refine_ls_number_restraints 1
_refine_ls_restrained_S_all 1.002
_refine_ls_R_factor_all 0.0229
_refine_ls_R_factor_gt 0.0212
_refine_ls_shift/su_max 0.001
_refine_ls_shift/su_mean 0.000
_refine_ls_structure_factor_coef Fsqd
_refine_ls_weighting_details 'calc w=1/[\s^2^(Fo^2^)+(0.0308P)^2^+0.0000P] where P=(Fo^2^+2Fc^2^)/3'
_refine_ls_weighting_scheme calc
_refine_ls_wR_factor_gt 0.0515
_refine_ls_wR_factor_ref 0.0521
_reflns_number_gt 10970
_reflns_number_total 11591
_reflns_threshold_expression >2sigma(I)
_cod_data_source_file om701103d-file001.cif
_cod_data_source_block SRp-1d
_cod_depositor_comments
;
The following automatic conversions were performed:

'_symmetry_cell_setting' value 'Monoclinic' changed to 'monoclinic'
according to /home/saulius/struct/CIF-dictionaries/cif_core.dic
dictionary named 'cif_core.dic' version 2.4.1 from 2010-06-29.

Automatic conversion script
Id: cif_fix_values 1715 2011-07-08 13:25:40Z adriana 
;
_cod_original_sg_symbol_H-M P2(1)
_cod_database_code 4070882

loop_
_symmetry_equiv_pos_as_xyz
'x, y, z'
'-x, y+1/2, -z'

loop_
_atom_site_label
_atom_site_type_symbol
_atom_site_fract_x
_atom_site_fract_y
_atom_site_fract_z
_atom_site_U_iso_or_equiv
_atom_site_adp_type
_atom_site_occupancy
_atom_site_symmetry_multiplicity
_atom_site_calc_flag
_atom_site_refinement_flags
Pd1 Pd 0.392115(9) 0.500000(10) 0.194189(7) 0.02803(3) Uani 1 1 d .
Fe1 Fe 0.02595(2) 0.61320(3) 0.387283(17) 0.04063(7) Uani 1 1 d .
Cl1 Cl 0.45821(4) 0.31122(4) 0.15994(3) 0.04238(10) Uani 1 1 d .
Cl2 Cl 0.58720(4) 0.56153(5) 0.22079(4) 0.04961(12) Uani 1 1 d .
P1 P 0.21364(4) 0.42389(4) 0.13838(3) 0.02805(8) Uani 1 1 d .
P2 P 0.35103(4) 0.68190(4) 0.24184(3) 0.02928(9) Uani 1 1 d .
C1 C 0.07586(14) 0.51996(16) 0.28545(11) 0.0323(4) Uani 1 1 d .
C2 C 0.16028(14) 0.61056(16) 0.31610(11) 0.0321(3) Uani 1 1 d .
C3 C 0.20123(16) 0.5853(2) 0.40435(12) 0.0411(4) Uani 1 1 d .
H3 H 0.2597 0.6315 0.4420 0.049 Uiso 1 1 calc R
C4 C 0.14363(17) 0.4820(2) 0.42805(12) 0.0459(5) Uani 1 1 d .
H4 H 0.1550 0.4448 0.4848 0.055 Uiso 1 1 calc R
C5 C 0.06612(17) 0.44230(19) 0.35554(12) 0.0404(4) Uani 1 1 d .
H5 H 0.0138 0.3736 0.3539 0.048 Uiso 1 1 calc R
C6 C -0.1258(3) 0.7068(4) 0.3553(2) 0.0902(12) Uani 1 1 d .
H6 H -0.1685 0.7137 0.2971 0.108 Uiso 1 1 calc R
C7 C -0.0393(4) 0.7806(3) 0.3894(4) 0.1138(18) Uani 1 1 d .
H7 H -0.0115 0.8521 0.3633 0.137 Uiso 1 1 calc R
C8 C -0.0018(3) 0.7363(6) 0.4733(4) 0.132(2) Uani 1 1 d .
H8 H 0.0568 0.7717 0.5174 0.158 Uiso 1 1 calc R
C9 C -0.0697(6) 0.6385(6) 0.4821(3) 0.131(2) Uani 1 1 d .
H9 H -0.0680 0.5896 0.5335 0.157 Uiso 1 1 calc R
C10 C -0.1433(3) 0.6261(4) 0.4080(4) 0.1037(15) Uani 1 1 d .
H10 H -0.2017 0.5629 0.3962 0.124 Uiso 1 1 calc R
C11 C 0.00898(13) 0.5037(2) 0.19881(10) 0.0324(3) Uani 1 1 d .
C12 C -0.11299(14) 0.5039(3) 0.18776(12) 0.0450(4) Uani 1 1 d .
H12 H -0.1503 0.5156 0.2352 0.054 Uiso 1 1 calc R
C13 C -0.18012(16) 0.4875(3) 0.10882(14) 0.0563(6) Uani 1 1 d .
H13 H -0.2612 0.4847 0.1039 0.068 Uiso 1 1 calc R
C14 C -0.12581(18) 0.4750(2) 0.03700(14) 0.0553(6) Uani 1 1 d .
H14 H -0.1703 0.4696 -0.0170 0.066 Uiso 1 1 calc R
C15 C -0.00542(16) 0.47065(19) 0.04609(12) 0.0443(5) Uani 1 1 d .
H15 H 0.0307 0.4601 -0.0021 0.053 Uiso 1 1 calc R
C16 C 0.06329(14) 0.48181(16) 0.12646(10) 0.0315(4) Uani 1 1 d .
C17 C 0.20155(16) 0.71435(16) 0.26787(12) 0.0336(4) Uani 1 1 d .
H17 H 0.2105 0.7814 0.3079 0.040 Uiso 1 1 calc R
C18 C 0.11713(18) 0.75584(18) 0.18946(14) 0.0428(4) Uani 1 1 d .
H18A H 0.1509 0.8217 0.1633 0.064 Uiso 1 1 calc R
H18B H 0.0446 0.7800 0.2068 0.064 Uiso 1 1 calc R
H18C H 0.1029 0.6918 0.1491 0.064 Uiso 1 1 calc R
C19 C 0.23547(15) 0.40810(17) 0.02672(11) 0.0350(4) Uani 1 1 d .
C20 C 0.25139(17) 0.5138(2) -0.01568(12) 0.0468(5) Uani 1 1 d .
H20 H 0.2502 0.5858 0.0129 0.056 Uiso 1 1 calc R
C21 C 0.2691(2) 0.5119(3) -0.10087(13) 0.0608(6) Uani 1 1 d .
H21 H 0.2804 0.5822 -0.1293 0.073 Uiso 1 1 calc R
C22 C 0.2697(2) 0.4039(3) -0.14251(15) 0.0694(8) Uani 1 1 d .
H22 H 0.2800 0.4019 -0.1997 0.083 Uiso 1 1 calc R
C23 C 0.2554(2) 0.3014(3) -0.10111(16) 0.0648(7) Uani 1 1 d .
H23 H 0.2573 0.2295 -0.1298 0.078 Uiso 1 1 calc R
C24 C 0.23779(19) 0.3019(2) -0.01593(14) 0.0477(5) Uani 1 1 d .
H24 H 0.2277 0.2308 0.0120 0.057 Uiso 1 1 calc R
C25 C 0.18051(16) 0.28046(16) 0.18373(12) 0.0333(3) Uani 1 1 d .
C26 C 0.08860(19) 0.21095(19) 0.14380(14) 0.0469(5) Uani 1 1 d .
H26 H 0.0504 0.2318 0.0898 0.056 Uiso 1 1 calc R
C27 C 0.0540(2) 0.1110(2) 0.18414(17) 0.0574(6) Uani 1 1 d .
H27 H -0.0065 0.0641 0.1567 0.069 Uiso 1 1 calc R
C28 C 0.1082(2) 0.0805(2) 0.26416(17) 0.0599(6) Uani 1 1 d .
H28 H 0.0838 0.0138 0.2914 0.072 Uiso 1 1 calc R
C29 C 0.1985(3) 0.1487(2) 0.30405(16) 0.0589(6) Uani 1 1 d .
H29 H 0.2350 0.1280 0.3585 0.071 Uiso 1 1 calc R
C30 C 0.2360(2) 0.2482(2) 0.26406(13) 0.0449(5) Uani 1 1 d .
H30 H 0.2983 0.2931 0.2912 0.054 Uiso 1 1 calc R
C31 C 0.37827(15) 0.80189(17) 0.17075(12) 0.0349(4) Uani 1 1 d .
C32 C 0.42368(18) 0.7783(2) 0.09637(13) 0.0449(4) Uani 1 1 d .
H32 H 0.4404 0.7006 0.0823 0.054 Uiso 1 1 calc R
C33 C 0.4442(2) 0.8719(3) 0.04261(16) 0.0610(7) Uani 1 1 d .
H33 H 0.4737 0.8562 -0.0078 0.073 Uiso 1 1 calc R
C34 C 0.42132(19) 0.9868(3) 0.06364(17) 0.0607(7) Uani 1 1 d .
H34 H 0.4376 1.0487 0.0284 0.073 Uiso 1 1 calc R
C35 C 0.37456(19) 1.0106(2) 0.13628(16) 0.0568(6) Uani 1 1 d .
H35 H 0.3583 1.0885 0.1501 0.068 Uiso 1 1 calc R
C36 C 0.35157(19) 0.91901(18) 0.18889(14) 0.0439(4) Uani 1 1 d .
H36 H 0.3177 0.9355 0.2373 0.053 Uiso 1 1 calc R
C37 C 0.44779(16) 0.70751(17) 0.34292(12) 0.0367(4) Uani 1 1 d .
C38 C 0.47659(18) 0.6134(2) 0.39848(13) 0.0465(4) Uani 1 1 d .
H38 H 0.4458 0.5384 0.3845 0.056 Uiso 1 1 calc R
C39 C 0.5511(2) 0.6304(3) 0.47487(16) 0.0624(6) Uani 1 1 d .
H39 H 0.5680 0.5675 0.5129 0.075 Uiso 1 1 calc R
C40 C 0.6005(3) 0.7414(3) 0.49463(18) 0.0761(8) Uani 1 1 d .
H40 H 0.6514 0.7526 0.5454 0.091 Uiso 1 1 calc R
C41 C 0.5743(3) 0.8334(3) 0.4397(2) 0.0793(9) Uani 1 1 d .
H41 H 0.6081 0.9074 0.4526 0.095 Uiso 1 1 calc R
C42 C 0.4976(2) 0.8174(2) 0.36478(17) 0.0601(6) Uani 1 1 d .
H42 H 0.4790 0.8817 0.3283 0.072 Uiso 1 1 calc R
C43 C 0.6758(3) 0.2449(3) 0.32133(19) 0.0781(9) Uani 1 1 d .
H43 H 0.6264 0.2894 0.2763 0.094 Uiso 1 1 calc R
Cl3 Cl 0.61041(15) 0.11107(13) 0.33149(11) 0.1515(6) Uani 1 1 d .
Cl4 Cl 0.68342(12) 0.32692(10) 0.41633(8) 0.1171(4) Uani 1 1 d .
Cl5 Cl 0.81182(11) 0.22924(14) 0.29038(8) 0.1311(5) Uani 1 1 d .

loop_
_atom_site_aniso_label
_atom_site_aniso_U_11
_atom_site_aniso_U_22
_atom_site_aniso_U_33
_atom_site_aniso_U_23
_atom_site_aniso_U_13
_atom_site_aniso_U_12
Pd1 0.02454(5) 0.02767(5) 0.03220(6) -0.00160(6) 0.00529(4) 0.00046(5)
Fe1 0.03269(13) 0.05779(18) 0.03333(13) -0.00990(12) 0.01123(10) -0.00294(12)
Cl1 0.0395(2) 0.0337(2) 0.0534(3) -0.00553(19) 0.0053(2) 0.00651(18)
Cl2 0.0264(2) 0.0535(3) 0.0703(3) -0.0115(3) 0.0119(2) -0.00514(19)
P1 0.02672(19) 0.0306(2) 0.02656(19) -0.00194(16) 0.00316(15) 0.00030(16)
P2 0.0280(2) 0.0272(2) 0.0332(2) -0.00206(16) 0.00657(16) -0.00169(16)
C1 0.0276(7) 0.0397(11) 0.0303(7) -0.0028(7) 0.0066(6) 0.0004(6)
C2 0.0267(7) 0.0391(9) 0.0313(8) -0.0052(7) 0.0073(6) -0.0014(7)
C3 0.0314(8) 0.0607(12) 0.0314(9) -0.0054(8) 0.0050(7) -0.0046(8)
C4 0.0416(9) 0.0630(15) 0.0331(8) 0.0082(9) 0.0059(7) -0.0017(10)
C5 0.0380(9) 0.0454(11) 0.0387(9) 0.0044(8) 0.0090(8) -0.0061(8)
C6 0.078(2) 0.115(3) 0.075(2) -0.029(2) 0.0031(17) 0.042(2)
C7 0.124(3) 0.059(2) 0.185(5) -0.009(2) 0.110(4) 0.019(2)
C8 0.060(2) 0.209(6) 0.118(3) -0.124(4) -0.014(2) 0.036(3)
C9 0.142(4) 0.194(6) 0.076(2) 0.036(3) 0.078(3) 0.081(4)
C10 0.0553(18) 0.106(3) 0.164(4) -0.037(3) 0.062(2) -0.0095(18)
C11 0.0289(7) 0.0349(7) 0.0332(7) -0.0014(9) 0.0042(5) -0.0012(9)
C12 0.0301(7) 0.0638(11) 0.0417(9) -0.0147(11) 0.0074(6) -0.0010(10)
C13 0.0296(8) 0.0843(18) 0.0531(11) -0.0182(13) 0.0003(8) 0.0067(11)
C14 0.0345(9) 0.0862(19) 0.0412(10) -0.0109(11) -0.0075(8) 0.0113(10)
C15 0.0362(9) 0.0639(15) 0.0318(8) -0.0035(8) 0.0019(7) 0.0092(8)
C16 0.0286(7) 0.0352(10) 0.0303(7) -0.0013(6) 0.0033(6) 0.0027(6)
C17 0.0308(8) 0.0318(9) 0.0397(9) -0.0064(7) 0.0102(7) -0.0008(6)
C18 0.0358(10) 0.0371(10) 0.0553(12) 0.0072(9) 0.0061(9) 0.0015(8)
C19 0.0313(8) 0.0452(10) 0.0282(8) -0.0021(7) 0.0039(6) 0.0012(7)
C20 0.0459(10) 0.0569(13) 0.0379(9) 0.0079(10) 0.0075(7) -0.0006(10)
C21 0.0581(12) 0.0853(18) 0.0399(10) 0.0130(13) 0.0104(9) 0.0024(15)
C22 0.0628(15) 0.115(2) 0.0319(11) -0.0064(13) 0.0114(10) -0.0017(16)
C23 0.0682(16) 0.0843(19) 0.0436(12) -0.0250(13) 0.0141(11) 0.0009(14)
C24 0.0503(12) 0.0524(12) 0.0414(11) -0.0107(9) 0.0100(9) 0.0002(9)
C25 0.0325(8) 0.0332(9) 0.0352(9) -0.0011(7) 0.0087(7) -0.0008(7)
C26 0.0443(11) 0.0443(11) 0.0511(12) -0.0024(9) 0.0043(9) -0.0091(9)
C27 0.0557(13) 0.0476(12) 0.0705(15) -0.0066(12) 0.0147(11) -0.0171(10)
C28 0.0772(17) 0.0430(12) 0.0647(16) 0.0042(11) 0.0280(13) -0.0146(11)
C29 0.0824(17) 0.0500(12) 0.0446(12) 0.0081(9) 0.0105(11) -0.0100(12)
C30 0.0540(13) 0.0428(11) 0.0368(10) 0.0014(8) 0.0030(9) -0.0079(9)
C31 0.0315(8) 0.0343(9) 0.0387(9) 0.0028(7) 0.0042(7) -0.0043(7)
C32 0.0402(10) 0.0528(12) 0.0426(10) 0.0035(9) 0.0099(8) 0.0013(9)
C33 0.0448(12) 0.0883(19) 0.0523(13) 0.0223(13) 0.0149(10) -0.0026(12)
C34 0.0432(10) 0.0611(16) 0.0745(15) 0.0337(14) -0.0021(10) -0.0120(11)
C35 0.0485(10) 0.0392(11) 0.0769(15) 0.0144(12) -0.0097(10) -0.0076(11)
C36 0.0446(10) 0.0325(9) 0.0530(11) 0.0023(8) 0.0022(8) -0.0019(8)
C37 0.0322(9) 0.0407(10) 0.0370(9) -0.0029(7) 0.0047(7) 0.0002(7)
C38 0.0451(11) 0.0484(11) 0.0450(11) 0.0041(9) 0.0037(8) 0.0006(9)
C39 0.0608(14) 0.0721(17) 0.0504(13) 0.0086(12) -0.0044(11) 0.0132(13)
C40 0.0757(18) 0.083(2) 0.0583(15) -0.0117(14) -0.0259(13) 0.0059(16)
C41 0.088(2) 0.0647(17) 0.0715(18) -0.0139(14) -0.0318(15) -0.0082(15)
C42 0.0692(15) 0.0461(12) 0.0572(14) -0.0044(10) -0.0156(11) -0.0066(11)
C43 0.0752(19) 0.087(2) 0.0650(17) 0.0189(16) -0.0113(14) -0.0161(16)
Cl3 0.1996(15) 0.1085(9) 0.1538(11) -0.0026(8) 0.0507(10) -0.0768(9)
Cl4 0.1500(10) 0.0938(7) 0.1024(7) -0.0092(6) 0.0026(7) 0.0199(7)
Cl5 0.0982(7) 0.1698(12) 0.1270(9) -0.0406(9) 0.0224(6) -0.0509(8)

loop_
_atom_type_symbol
_atom_type_description
_atom_type_scat_dispersion_real
_atom_type_scat_dispersion_imag
_atom_type_scat_source
C C 0.0033 0.0016 'International Tables Vol C Tables 4.2.6.8 and 6.1.1.4'
H H 0.0000 0.0000 'International Tables Vol C Tables 4.2.6.8 and 6.1.1.4'
P P 0.1023 0.0942 'International Tables Vol C Tables 4.2.6.8 and 6.1.1.4'
Cl Cl 0.1484 0.1585 'International Tables Vol C Tables 4.2.6.8 and 6.1.1.4'
Fe Fe 0.3463 0.8444 'International Tables Vol C Tables 4.2.6.8 and 6.1.1.4'
Pd Pd -0.9988 1.0072 'International Tables Vol C Tables 4.2.6.8 and 6.1.1.4'

loop_
_geom_angle_atom_site_label_1
_geom_angle_atom_site_label_2
_geom_angle_atom_site_label_3
_geom_angle
P2 Pd1 P1 104.22(2)
P2 Pd1 Cl2 85.25(2)
P1 Pd1 Cl2 166.360(18)
P2 Pd1 Cl1 171.832(18)
P1 Pd1 Cl1 83.00(2)
Cl2 Pd1 Cl1 88.32(2)
C8 Fe1 C9 40.0(2)
C8 Fe1 C3 106.02(12)
C9 Fe1 C3 125.0(2)
C8 Fe1 C7 41.3(2)
C9 Fe1 C7 67.01(19)
C3 Fe1 C7 120.48(16)
C8 Fe1 C10 65.48(17)
C9 Fe1 C10 38.8(2)
C3 Fe1 C10 162.61(19)
C7 Fe1 C10 64.11(16)
C8 Fe1 C6 65.88(15)
C9 Fe1 C6 64.11(18)
C3 Fe1 C6 156.35(17)
C7 Fe1 C6 38.64(18)
C10 Fe1 C6 36.24(17)
C8 Fe1 C4 116.93(18)
C9 Fe1 C4 106.36(15)
C3 Fe1 C4 40.76(9)
C7 Fe1 C4 153.6(2)
C10 Fe1 C4 127.60(18)
C6 Fe1 C4 162.89(17)
C8 Fe1 C2 126.5(2)
C9 Fe1 C2 163.2(2)
C3 Fe1 C2 41.11(7)
C7 Fe1 C2 109.65(11)
C10 Fe1 C2 156.14(19)
C6 Fe1 C2 124.39(15)
C4 Fe1 C2 68.87(8)
C8 Fe1 C5 151.4(2)
C9 Fe1 C5 118.9(2)
C3 Fe1 C5 68.29(8)
C7 Fe1 C5 165.6(2)
C10 Fe1 C5 111.31(13)
C6 Fe1 C5 129.68(14)
C4 Fe1 C5 40.38(8)
C2 Fe1 C5 68.61(7)
C8 Fe1 C1 165.8(3)
C9 Fe1 C1 153.8(2)
C3 Fe1 C1 68.63(7)
C7 Fe1 C1 129.00(16)
C10 Fe1 C1 123.18(15)
C6 Fe1 C1 113.45(11)
C4 Fe1 C1 68.26(8)
C2 Fe1 C1 40.96(7)
C5 Fe1 C1 40.45(7)
C19 P1 C25 111.09(9)
C19 P1 C16 101.62(8)
C25 P1 C16 95.87(8)
C19 P1 Pd1 99.26(6)
C25 P1 Pd1 114.18(6)
C16 P1 Pd1 133.73(6)
C31 P2 C37 106.45(9)
C31 P2 C17 104.08(9)
C37 P2 C17 103.91(8)
C31 P2 Pd1 113.79(7)
C37 P2 Pd1 107.62(6)
C17 P2 Pd1 119.88(6)
C5 C1 C2 107.47(15)
C5 C1 C11 123.45(17)
C2 C1 C11 129.09(16)
C5 C1 Fe1 69.15(11)
C2 C1 Fe1 68.63(10)
C11 C1 Fe1 127.81(12)
C3 C2 C1 107.11(16)
C3 C2 C17 124.17(16)
C1 C2 C17 128.73(16)
C3 C2 Fe1 68.59(10)
C1 C2 Fe1 70.42(9)
C17 C2 Fe1 126.05(12)
C4 C3 C2 108.70(16)
C4 C3 Fe1 70.27(11)
C2 C3 Fe1 70.30(10)
C4 C3 H3 125.7
C2 C3 H3 125.7
Fe1 C3 H3 125.7
C5 C4 C3 108.04(17)
C5 C4 Fe1 70.31(12)
C3 C4 Fe1 68.97(12)
C5 C4 H4 126.0
C3 C4 H4 126.0
Fe1 C4 H4 126.0
C4 C5 C1 108.69(17)
C4 C5 Fe1 69.31(13)
C1 C5 Fe1 70.40(11)
C4 C5 H5 125.7
C1 C5 H5 125.7
Fe1 C5 H5 125.7
C10 C6 C7 111.2(4)
C10 C6 Fe1 71.6(2)
C7 C6 Fe1 70.2(2)
C10 C6 H6 124.4
C7 C6 H6 124.4
Fe1 C6 H6 124.4
C6 C7 C8 105.1(4)
C6 C7 Fe1 71.1(2)
C8 C7 Fe1 68.2(2)
C6 C7 H7 127.4
C8 C7 H7 127.4
Fe1 C7 H7 127.4
C9 C8 C7 106.1(4)
C9 C8 Fe1 70.5(2)
C7 C8 Fe1 70.51(18)
C9 C8 H8 126.9
C7 C8 H8 126.9
Fe1 C8 H8 126.9
C10 C9 C8 107.0(4)
C10 C9 Fe1 71.61(19)
C8 C9 Fe1 69.58(19)
C10 C9 H9 126.5
C8 C9 H9 126.5
Fe1 C9 H9 126.5
C6 C10 C9 110.7(4)
C6 C10 Fe1 72.1(2)
C9 C10 Fe1 69.6(2)
C6 C10 H10 124.6
C9 C10 H10 124.6
Fe1 C10 H10 124.6
C12 C11 C16 117.74(15)
C12 C11 C1 119.56(14)
C16 C11 C1 122.63(14)
C13 C12 C11 122.24(17)
C13 C12 H12 118.9
C11 C12 H12 118.9
C12 C13 C14 119.51(18)
C12 C13 H13 120.2
C14 C13 H13 120.2
C15 C14 C13 119.59(18)
C15 C14 H14 120.2
C13 C14 H14 120.2
C14 C15 C16 121.18(18)
C14 C15 H15 119.4
C16 C15 H15 119.4
C15 C16 C11 119.48(15)
C15 C16 P1 117.37(13)
C11 C16 P1 120.64(12)
C2 C17 C18 115.67(15)
C2 C17 P2 109.41(12)
C18 C17 P2 112.25(13)
C2 C17 H17 106.3
C18 C17 H17 106.3
P2 C17 H17 106.3
C17 C18 H18A 109.5
C17 C18 H18B 109.5
H18A C18 H18B 109.5
C17 C18 H18C 109.5
H18A C18 H18C 109.5
H18B C18 H18C 109.5
C24 C19 C20 119.54(17)
C24 C19 P1 125.02(16)
C20 C19 P1 115.44(15)
C19 C20 C21 120.2(3)
C19 C20 H20 119.9
C21 C20 H20 119.9
C22 C21 C20 119.1(3)
C22 C21 H21 120.5
C20 C21 H21 120.5
C23 C22 C21 120.7(2)
C23 C22 H22 119.6
C21 C22 H22 119.6
C22 C23 C24 120.8(3)
C22 C23 H23 119.6
C24 C23 H23 119.6
C19 C24 C23 119.7(2)
C19 C24 H24 120.2
C23 C24 H24 120.2
C30 C25 C26 119.08(18)
C30 C25 P1 119.73(15)
C26 C25 P1 120.57(15)
C27 C26 C25 120.2(2)
C27 C26 H26 119.9
C25 C26 H26 119.9
C28 C27 C26 120.4(2)
C28 C27 H27 119.8
C26 C27 H27 119.8
C27 C28 C29 119.7(2)
C27 C28 H28 120.1
C29 C28 H28 120.1
C28 C29 C30 120.7(2)
C28 C29 H29 119.6
C30 C29 H29 119.6
C25 C30 C29 119.8(2)
C25 C30 H30 120.1
C29 C30 H30 120.1
C32 C31 C36 118.71(18)
C32 C31 P2 120.48(16)
C36 C31 P2 120.80(15)
C31 C32 C33 119.6(2)
C31 C32 H32 120.2
C33 C32 H32 120.2
C34 C33 C32 120.5(2)
C34 C33 H33 119.8
C32 C33 H33 119.8
C35 C34 C33 120.3(2)
C35 C34 H34 119.9
C33 C34 H34 119.9
C34 C35 C36 119.8(3)
C34 C35 H35 120.1
C36 C35 H35 120.1
C35 C36 C31 121.0(2)
C35 C36 H36 119.5
C31 C36 H36 119.5
C38 C37 C42 118.26(19)
C38 C37 P2 119.38(15)
C42 C37 P2 122.31(16)
C37 C38 C39 120.4(2)
C37 C38 H38 119.8
C39 C38 H38 119.8
C38 C39 C40 120.0(2)
C38 C39 H39 120.0
C40 C39 H39 120.0
C41 C40 C39 119.9(2)
C41 C40 H40 120.1
C39 C40 H40 120.1
C40 C41 C42 120.2(3)
C40 C41 H41 119.9
C42 C41 H41 119.9
C41 C42 C37 121.3(2)
C41 C42 H42 119.4
C37 C42 H42 119.4
Cl3 C43 Cl5 111.9(2)
Cl3 C43 Cl4 110.52(18)
Cl5 C43 Cl4 111.48(17)
Cl3 C43 H43 107.6
Cl5 C43 H43 107.6
Cl4 C43 H43 107.6

loop_
_geom_bond_atom_site_label_1
_geom_bond_atom_site_label_2
_geom_bond_distance
Pd1 P2 2.2573(7)
Pd1 P1 2.2856(6)
Pd1 Cl2 2.3370(7)
Pd1 Cl1 2.3493(7)
Fe1 C8 2.002(3)
Fe1 C9 2.013(3)
Fe1 C3 2.029(2)
Fe1 C7 2.032(3)
Fe1 C10 2.038(3)
Fe1 C6 2.044(3)
Fe1 C4 2.046(2)
Fe1 C2 2.0517(17)
Fe1 C5 2.059(2)
Fe1 C1 2.0758(17)
P1 C19 1.8296(18)
P1 C25 1.8308(19)
P1 C16 1.8401(17)
P2 C31 1.8150(19)
P2 C37 1.8304(19)
P2 C17 1.8727(19)
C1 C5 1.430(3)
C1 C2 1.444(2)
C1 C11 1.479(2)
C2 C3 1.433(3)
C2 C17 1.512(3)
C3 C4 1.419(3)
C3 H3 0.9800
C4 C5 1.417(3)
C4 H4 0.9800
C5 H5 0.9800
C6 C10 1.270(6)
C6 C7 1.349(6)
C6 H6 0.9800
C7 C8 1.423(7)
C7 H7 0.9800
C8 C9 1.372(8)
C8 H8 0.9800
C9 C10 1.347(7)
C9 H9 0.9800
C10 H10 0.9800
C11 C12 1.395(2)
C11 C16 1.408(2)
C12 C13 1.379(3)
C12 H12 0.9300
C13 C14 1.385(3)
C13 H13 0.9300
C14 C15 1.379(3)
C14 H14 0.9300
C15 C16 1.399(2)
C15 H15 0.9300
C17 C18 1.531(3)
C17 H17 0.9800
C18 H18A 0.9600
C18 H18B 0.9600
C18 H18C 0.9600
C19 C24 1.375(3)
C19 C20 1.391(3)
C20 C21 1.393(3)
C20 H20 0.9300
C21 C22 1.383(5)
C21 H21 0.9300
C22 C23 1.349(5)
C22 H22 0.9300
C23 C24 1.392(3)
C23 H23 0.9300
C24 H24 0.9300
C25 C30 1.382(3)
C25 C26 1.392(3)
C26 C27 1.382(3)
C26 H26 0.9300
C27 C28 1.368(4)
C27 H27 0.9300
C28 C29 1.371(4)
C28 H28 0.9300
C29 C30 1.388(3)
C29 H29 0.9300
C30 H30 0.9300
C31 C32 1.384(3)
C31 C36 1.394(3)
C32 C33 1.396(3)
C32 H32 0.9300
C33 C34 1.371(4)
C33 H33 0.9300
C34 C35 1.368(4)
C34 H34 0.9300
C35 C36 1.376(3)
C35 H35 0.9300
C36 H36 0.9300
C37 C38 1.384(3)
C37 C42 1.387(3)
C38 C39 1.387(3)
C38 H38 0.9300
C39 C40 1.390(4)
C39 H39 0.9300
C40 C41 1.356(4)
C40 H40 0.9300
C41 C42 1.381(3)
C41 H41 0.9300
C42 H42 0.9300
C43 Cl3 1.704(3)
C43 Cl5 1.726(4)
C43 Cl4 1.754(4)
C43 H43 0.9800

loop_
_geom_hbond_atom_site_label_D
_geom_hbond_atom_site_label_H
_geom_hbond_atom_site_label_A
_geom_hbond_distance_DH
_geom_hbond_distance_HA
_geom_hbond_distance_DA
_geom_hbond_angle_DHA
C43 H43 Cl1 0.98 2.48 3.386(3) 153.5

loop_
_geom_torsion_atom_site_label_1
_geom_torsion_atom_site_label_2
_geom_torsion_atom_site_label_3
_geom_torsion_atom_site_label_4
_geom_torsion
P2 Pd1 P1 C19 117.21(6)
Cl2 Pd1 P1 C19 -15.77(11)
Cl1 Pd1 P1 C19 -66.68(7)
P2 Pd1 P1 C25 -124.57(7)
Cl2 Pd1 P1 C25 102.45(10)
Cl1 Pd1 P1 C25 51.54(7)
P2 Pd1 P1 C16 1.20(8)
Cl2 Pd1 P1 C16 -131.78(10)
Cl1 Pd1 P1 C16 177.32(8)
P1 Pd1 P2 C31 -101.17(7)
Cl2 Pd1 P2 C31 68.86(7)
P1 Pd1 P2 C37 141.14(7)
Cl2 Pd1 P2 C37 -48.83(7)
P1 Pd1 P2 C17 22.89(7)
Cl2 Pd1 P2 C17 -167.08(7)
C8 Fe1 C1 C5 151.5(5)
C9 Fe1 C1 C5 -45.7(4)
C3 Fe1 C1 C5 81.18(12)
C7 Fe1 C1 C5 -166.2(2)
C10 Fe1 C1 C5 -84.4(2)
C6 Fe1 C1 C5 -124.3(2)
C4 Fe1 C1 C5 37.21(11)
C2 Fe1 C1 C5 119.60(15)
C8 Fe1 C1 C2 31.9(6)
C9 Fe1 C1 C2 -165.3(3)
C3 Fe1 C1 C2 -38.41(11)
C7 Fe1 C1 C2 74.2(2)
C10 Fe1 C1 C2 156.0(2)
C6 Fe1 C1 C2 116.1(2)
C4 Fe1 C1 C2 -82.39(12)
C5 Fe1 C1 C2 -119.60(15)
C8 Fe1 C1 C11 -91.7(6)
C9 Fe1 C1 C11 71.1(4)
C3 Fe1 C1 C11 -162.01(19)
C7 Fe1 C1 C11 -49.4(3)
C10 Fe1 C1 C11 32.4(3)
C6 Fe1 C1 C11 -7.5(2)
C4 Fe1 C1 C11 154.02(19)
C2 Fe1 C1 C11 -123.6(2)
C5 Fe1 C1 C11 116.8(2)
C5 C1 C2 C3 0.6(2)
C11 C1 C2 C3 -178.97(17)
Fe1 C1 C2 C3 59.01(12)
C5 C1 C2 C17 -179.44(17)
C11 C1 C2 C17 1.0(3)
Fe1 C1 C2 C17 -121.02(18)
C5 C1 C2 Fe1 -58.41(13)
C11 C1 C2 Fe1 122.02(18)
C8 Fe1 C2 C3 70.9(3)
C9 Fe1 C2 C3 38.8(6)
C7 Fe1 C2 C3 114.2(2)
C10 Fe1 C2 C3 -175.6(3)
C6 Fe1 C2 C3 154.68(18)
C4 Fe1 C2 C3 -37.59(12)
C5 Fe1 C2 C3 -81.06(12)
C1 Fe1 C2 C3 -118.35(16)
C8 Fe1 C2 C1 -170.7(2)
C9 Fe1 C2 C1 157.2(5)
C3 Fe1 C2 C1 118.35(16)
C7 Fe1 C2 C1 -127.4(2)
C10 Fe1 C2 C1 -57.3(4)
C6 Fe1 C2 C1 -86.97(19)
C4 Fe1 C2 C1 80.76(12)
C5 Fe1 C2 C1 37.29(10)
C8 Fe1 C2 C17 -46.5(3)
C9 Fe1 C2 C17 -78.6(6)
C3 Fe1 C2 C17 -117.4(2)
C7 Fe1 C2 C17 -3.2(3)
C10 Fe1 C2 C17 67.0(4)
C6 Fe1 C2 C17 37.2(2)
C4 Fe1 C2 C17 -155.03(17)
C5 Fe1 C2 C17 161.50(17)
C1 Fe1 C2 C17 124.2(2)
C1 C2 C3 C4 -0.1(2)
C17 C2 C3 C4 179.88(17)
Fe1 C2 C3 C4 60.03(14)
C1 C2 C3 Fe1 -60.17(12)
C17 C2 C3 Fe1 119.86(17)
C8 Fe1 C3 C4 112.9(3)
C9 Fe1 C3 C4 73.4(3)
C7 Fe1 C3 C4 155.3(2)
C10 Fe1 C3 C4 54.7(5)
C6 Fe1 C3 C4 179.0(3)
C2 Fe1 C3 C4 -119.34(16)
C5 Fe1 C3 C4 -37.44(12)
C1 Fe1 C3 C4 -81.07(12)
C8 Fe1 C3 C2 -127.8(3)
C9 Fe1 C3 C2 -167.2(3)
C7 Fe1 C3 C2 -85.4(2)
C10 Fe1 C3 C2 174.1(4)
C6 Fe1 C3 C2 -61.6(3)
C4 Fe1 C3 C2 119.34(16)
C5 Fe1 C3 C2 81.91(12)
C1 Fe1 C3 C2 38.28(11)
C2 C3 C4 C5 -0.4(2)
Fe1 C3 C4 C5 59.68(14)
C2 C3 C4 Fe1 -60.05(13)
C8 Fe1 C4 C5 157.3(3)
C9 Fe1 C4 C5 115.6(3)
C3 Fe1 C4 C5 -119.33(16)
C7 Fe1 C4 C5 -173.3(3)
C10 Fe1 C4 C5 78.6(2)
C6 Fe1 C4 C5 62.0(4)
C2 Fe1 C4 C5 -81.42(12)
C1 Fe1 C4 C5 -37.28(11)
C8 Fe1 C4 C3 -83.4(3)
C9 Fe1 C4 C3 -125.1(3)
C7 Fe1 C4 C3 -54.0(3)
C10 Fe1 C4 C3 -162.1(2)
C6 Fe1 C4 C3 -178.7(4)
C2 Fe1 C4 C3 37.91(11)
C5 Fe1 C4 C3 119.33(16)
C1 Fe1 C4 C3 82.06(11)
C3 C4 C5 C1 0.7(2)
Fe1 C4 C5 C1 59.59(14)
C3 C4 C5 Fe1 -58.84(15)
C2 C1 C5 C4 -0.8(2)
C11 C1 C5 C4 178.77(17)
Fe1 C1 C5 C4 -58.91(15)
C2 C1 C5 Fe1 58.09(12)
C11 C1 C5 Fe1 -122.32(16)
C8 Fe1 C5 C4 -46.0(3)
C9 Fe1 C5 C4 -81.2(3)
C3 Fe1 C5 C4 37.77(11)
C7 Fe1 C5 C4 167.9(4)
C10 Fe1 C5 C4 -123.5(2)
C6 Fe1 C5 C4 -160.3(2)
C2 Fe1 C5 C4 82.13(12)
C1 Fe1 C5 C4 119.87(15)
C8 Fe1 C5 C1 -165.8(3)
C9 Fe1 C5 C1 158.9(2)
C3 Fe1 C5 C1 -82.09(11)
C7 Fe1 C5 C1 48.1(5)
C10 Fe1 C5 C1 116.6(2)
C6 Fe1 C5 C1 79.9(2)
C4 Fe1 C5 C1 -119.87(15)
C2 Fe1 C5 C1 -37.74(10)
C8 Fe1 C6 C10 -80.9(3)
C9 Fe1 C6 C10 -36.6(3)
C3 Fe1 C6 C10 -155.3(3)
C7 Fe1 C6 C10 -121.6(4)
C4 Fe1 C6 C10 22.5(5)
C2 Fe1 C6 C10 160.2(2)
C5 Fe1 C6 C10 70.5(3)
C1 Fe1 C6 C10 114.7(3)
C8 Fe1 C6 C7 40.7(3)
C9 Fe1 C6 C7 85.0(3)
C3 Fe1 C6 C7 -33.7(4)
C10 Fe1 C6 C7 121.6(4)
C4 Fe1 C6 C7 144.1(4)
C2 Fe1 C6 C7 -78.3(3)
C5 Fe1 C6 C7 -167.9(2)
C1 Fe1 C6 C7 -123.8(3)
C10 C6 C7 C8 0.0(4)
Fe1 C6 C7 C8 -60.1(2)
C10 C6 C7 Fe1 60.1(3)
C8 Fe1 C7 C6 -115.6(4)
C9 Fe1 C7 C6 -76.8(3)
C3 Fe1 C7 C6 165.0(2)
C10 Fe1 C7 C6 -34.1(3)
C4 Fe1 C7 C6 -157.2(3)
C2 Fe1 C7 C6 120.9(2)
C5 Fe1 C7 C6 40.5(6)
C1 Fe1 C7 C6 78.9(3)
C9 Fe1 C7 C8 38.9(3)
C3 Fe1 C7 C8 -79.4(3)
C10 Fe1 C7 C8 81.6(3)
C6 Fe1 C7 C8 115.6(4)
C4 Fe1 C7 C8 -41.6(4)
C2 Fe1 C7 C8 -123.4(3)
C5 Fe1 C7 C8 156.1(4)
C1 Fe1 C7 C8 -165.5(3)
C6 C7 C8 C9 0.2(4)
Fe1 C7 C8 C9 -61.9(3)
C6 C7 C8 Fe1 62.1(2)
C3 Fe1 C8 C9 -125.9(3)
C7 Fe1 C8 C9 115.9(4)
C10 Fe1 C8 C9 37.9(3)
C6 Fe1 C8 C9 77.8(3)
C4 Fe1 C8 C9 -83.4(3)
C2 Fe1 C8 C9 -166.2(3)
C5 Fe1 C8 C9 -51.9(4)
C1 Fe1 C8 C9 168.3(4)
C9 Fe1 C8 C7 -115.9(4)
C3 Fe1 C8 C7 118.2(3)
C10 Fe1 C8 C7 -78.0(3)
C6 Fe1 C8 C7 -38.1(3)
C4 Fe1 C8 C7 160.6(2)
C2 Fe1 C8 C7 77.9(3)
C5 Fe1 C8 C7 -167.9(2)
C1 Fe1 C8 C7 52.4(6)
C7 C8 C9 C10 -0.3(4)
Fe1 C8 C9 C10 -62.3(3)
C7 C8 C9 Fe1 61.9(2)
C8 Fe1 C9 C10 116.9(4)
C3 Fe1 C9 C10 -171.2(3)
C7 Fe1 C9 C10 76.7(3)
C6 Fe1 C9 C10 34.2(3)
C4 Fe1 C9 C10 -130.5(3)
C2 Fe1 C9 C10 158.6(4)
C5 Fe1 C9 C10 -88.6(3)
C1 Fe1 C9 C10 -56.6(5)
C3 Fe1 C9 C8 71.9(3)
C7 Fe1 C9 C8 -40.1(3)
C10 Fe1 C9 C8 -116.9(4)
C6 Fe1 C9 C8 -82.6(3)
C4 Fe1 C9 C8 112.6(3)
C2 Fe1 C9 C8 41.7(7)
C5 Fe1 C9 C8 154.5(3)
C1 Fe1 C9 C8 -173.5(3)
C7 C6 C10 C9 -0.2(4)
Fe1 C6 C10 C9 59.0(3)
C7 C6 C10 Fe1 -59.3(2)
C8 C9 C10 C6 0.4(4)
Fe1 C9 C10 C6 -60.6(3)
C8 C9 C10 Fe1 60.9(2)
C8 Fe1 C10 C6 82.1(3)
C9 Fe1 C10 C6 121.1(4)
C3 Fe1 C10 C6 145.9(4)
C7 Fe1 C10 C6 36.3(3)
C4 Fe1 C10 C6 -171.8(2)
C2 Fe1 C10 C6 -43.8(4)
C5 Fe1 C10 C6 -128.8(2)
C1 Fe1 C10 C6 -85.0(3)
C8 Fe1 C10 C9 -39.0(3)
C3 Fe1 C10 C9 24.8(7)
C7 Fe1 C10 C9 -84.9(4)
C6 Fe1 C10 C9 -121.1(4)
C4 Fe1 C10 C9 67.1(4)
C2 Fe1 C10 C9 -164.9(4)
C5 Fe1 C10 C9 110.0(3)
C1 Fe1 C10 C9 153.9(3)
C5 C1 C11 C12 59.3(3)
C2 C1 C11 C12 -121.2(3)
Fe1 C1 C11 C12 -29.1(3)
C5 C1 C11 C16 -117.3(2)
C2 C1 C11 C16 62.2(3)
Fe1 C1 C11 C16 154.22(16)
C16 C11 C12 C13 -2.2(4)
C1 C11 C12 C13 -179.0(3)
C11 C12 C13 C14 -2.7(5)
C12 C13 C14 C15 4.7(4)
C13 C14 C15 C16 -1.7(4)
C14 C15 C16 C11 -3.2(3)
C14 C15 C16 P1 158.95(19)
C12 C11 C16 C15 5.0(3)
C1 C11 C16 C15 -178.24(19)
C12 C11 C16 P1 -156.5(2)
C1 C11 C16 P1 20.2(3)
C19 P1 C16 C15 16.10(17)
C25 P1 C16 C15 -96.88(16)
Pd1 P1 C16 C15 131.20(13)
C19 P1 C16 C11 178.02(16)
C25 P1 C16 C11 65.03(17)
Pd1 P1 C16 C11 -66.89(18)
C3 C2 C17 C18 -156.28(18)
C1 C2 C17 C18 23.8(3)
Fe1 C2 C17 C18 -69.2(2)
C3 C2 C17 P2 75.78(19)
C1 C2 C17 P2 -104.19(18)
Fe1 C2 C17 P2 162.81(9)
C31 P2 C17 C2 171.39(12)
C37 P2 C17 C2 -77.33(14)
Pd1 P2 C17 C2 42.79(14)
C31 P2 C17 C18 41.56(15)
C37 P2 C17 C18 152.84(13)
Pd1 P2 C17 C18 -87.03(14)
C25 P1 C19 C24 -5.7(2)
C16 P1 C19 C24 -106.69(18)
Pd1 P1 C19 C24 114.85(17)
C25 P1 C19 C20 174.80(14)
C16 P1 C19 C20 73.78(15)
Pd1 P1 C19 C20 -64.69(14)
C24 C19 C20 C21 0.2(3)
P1 C19 C20 C21 179.79(16)
C19 C20 C21 C22 0.5(3)
C20 C21 C22 C23 -1.2(4)
C21 C22 C23 C24 1.1(4)
C20 C19 C24 C23 -0.4(3)
P1 C19 C24 C23 -179.87(18)
C22 C23 C24 C19 -0.3(4)
C19 P1 C25 C30 134.74(16)
C16 P1 C25 C30 -120.38(17)
Pd1 P1 C25 C30 23.50(18)
C19 P1 C25 C26 -54.35(18)
C16 P1 C25 C26 50.53(17)
Pd1 P1 C25 C26 -165.58(14)
C30 C25 C26 C27 -0.2(3)
P1 C25 C26 C27 -171.19(17)
C25 C26 C27 C28 1.1(4)
C26 C27 C28 C29 -0.9(4)
C27 C28 C29 C30 -0.2(4)
C26 C25 C30 C29 -0.9(3)
P1 C25 C30 C29 170.12(18)
C28 C29 C30 C25 1.2(4)
C37 P2 C31 C32 116.45(17)
C17 P2 C31 C32 -134.13(16)
Pd1 P2 C31 C32 -1.92(18)
C37 P2 C31 C36 -64.98(18)
C17 P2 C31 C36 44.44(18)
Pd1 P2 C31 C36 176.66(14)
C36 C31 C32 C33 1.5(3)
P2 C31 C32 C33 -179.87(17)
C31 C32 C33 C34 0.9(3)
C32 C33 C34 C35 -2.1(4)
C33 C34 C35 C36 0.7(3)
C34 C35 C36 C31 1.9(3)
C32 C31 C36 C35 -2.9(3)
P2 C31 C36 C35 178.47(16)
C31 P2 C37 C38 -158.20(16)
C17 P2 C37 C38 92.27(17)
Pd1 P2 C37 C38 -35.84(17)
C31 P2 C37 C42 19.2(2)
C17 P2 C37 C42 -90.4(2)
Pd1 P2 C37 C42 141.53(19)
C42 C37 C38 C39 1.6(3)
P2 C37 C38 C39 179.07(18)
C37 C38 C39 C40 -2.2(4)
C38 C39 C40 C41 1.0(5)
C39 C40 C41 C42 0.8(5)
C40 C41 C42 C37 -1.5(5)
C38 C37 C42 C41 0.2(4)
P2 C37 C42 C41 -177.2(2)
